data_4120319
loop_
_publ_author_name
'Tamara M. Powers'
'Theodore A. Betley'

_publ_contact_author_address
;
Department of Chemistry and Chemical Biology
Harvard University
Mallinckrodt 306E
12 Oxford Street
Cambridge, MA 02138
;
_publ_contact_author_email betley@chemistry.harvard.edu
_publ_contact_author_name 'Professor Theodore A. Betley'
_publ_contact_author_phone 617-496-9944
_publ_section_title
;
 Testing the Polynuclear Hypothesis: Multielectron Reduction of Small
 Molecules by Triiron Reaction Sites
;
_journal_name_full 'Journal of the American Chemical Society'
_journal_page_first 12289
_journal_page_last 12296
_journal_paper_doi 10.1021/ja405057n
_journal_volume 135
_journal_year 2013
_chemical_formula_sum 'C54 H85 Fe3 N7 Si3'
_chemical_formula_weight 1084.11
_chemical_name_systematic
; 
 ? 
;
_space_group_IT_number 15
_symmetry_cell_setting monoclinic
_symmetry_space_group_name_Hall '-C 2yc'
_symmetry_space_group_name_H-M 'C 1 2/c 1'
_atom_sites_solution_hydrogens geom
_atom_sites_solution_primary direct
_atom_sites_solution_secondary difmap
_audit_creation_method SHELXL-97
_cell_angle_alpha 90.00
_cell_angle_beta 109.703(2)
_cell_angle_gamma 90.00
_cell_formula_units_Z 8
_cell_length_a 30.620(3)
_cell_length_b 25.011(2)
_cell_length_c 18.0387(14)
_cell_measurement_reflns_used 9928
_cell_measurement_temperature 100(1)
_cell_measurement_theta_max 24.32
_cell_measurement_theta_min 2.15
_cell_volume 13005.9(19)
_computing_cell_refinement 'SAINT 7.46A (Bruker-AXS, 2009)'
_computing_data_collection 'APEX2 v2009.3.0 (Bruker-AXS, 2009)'
_computing_data_reduction 'SAINT 7.46A (Bruker-AXS, 2009)'
_computing_molecular_graphics 'Bruker SHELXTL (Sheldrick, 2008)'
_computing_publication_material 'Bruker SHELXTL (Sheldrick, 2008)'
_computing_structure_refinement 'SHELXL-97 (Sheldrick, 2008)'
_computing_structure_solution 'SHELXS-97 (Sheldrick, 2008)'
_diffrn_ambient_temperature 100(1)
_diffrn_measured_fraction_theta_full 0.996
_diffrn_measured_fraction_theta_max 0.996
_diffrn_measurement_device_type
;
Bruker D8 goniometer with CCD area detector
;
_diffrn_measurement_method 'phi and omega scans'
_diffrn_radiation_monochromator graphite
_diffrn_radiation_source 'fine-focus sealed tube'
_diffrn_radiation_type MoK\a
_diffrn_radiation_wavelength 0.71073
_diffrn_reflns_av_R_equivalents 0.1276
_diffrn_reflns_av_sigmaI/netI 0.1003
_diffrn_reflns_limit_h_max 37
_diffrn_reflns_limit_h_min -37
_diffrn_reflns_limit_k_max 30
_diffrn_reflns_limit_k_min -30
_diffrn_reflns_limit_l_max 22
_diffrn_reflns_limit_l_min -21
_diffrn_reflns_number 67345
_diffrn_reflns_theta_full 25.77
_diffrn_reflns_theta_max 25.77
_diffrn_reflns_theta_min 1.41
_exptl_absorpt_coefficient_mu 0.751
_exptl_absorpt_correction_T_max 0.9636
_exptl_absorpt_correction_T_min 0.7908
_exptl_absorpt_correction_type multi-scan
_exptl_absorpt_process_details 'SADABS (Sheldrick, 2008)'
_exptl_crystal_colour brown
_exptl_crystal_density_diffrn 1.107
_exptl_crystal_description plate
_exptl_crystal_F_000 4624
_exptl_crystal_size_max 0.33
_exptl_crystal_size_mid 0.14
_exptl_crystal_size_min 0.05
_refine_diff_density_max 1.470
_refine_diff_density_min -0.445
_refine_diff_density_rms 0.152
_refine_ls_extinction_method none
_refine_ls_goodness_of_fit_ref 1.044
_refine_ls_hydrogen_treatment constr
_refine_ls_matrix_type full
_refine_ls_number_parameters 615
_refine_ls_number_reflns 12429
_refine_ls_number_restraints 37
_refine_ls_restrained_S_all 1.055
_refine_ls_R_factor_all 0.1300
_refine_ls_R_factor_gt 0.0671
_refine_ls_shift/su_max 0.000
_refine_ls_shift/su_mean 0.000
_refine_ls_structure_factor_coef Fsqd
_refine_ls_weighting_details 'calc w=1/[\s^2^(Fo^2^)+(0.1322P)^2^+0.0000P] where P=(Fo^2^+2Fc^2^)/3'
_refine_ls_weighting_scheme calc
_refine_ls_wR_factor_gt 0.1937
_refine_ls_wR_factor_ref 0.2308
_reflns_number_gt 7398
_reflns_number_total 12429
_reflns_threshold_expression >2sigma(I)
_cod_data_source_file ja405057n_si_002_2.cif
_cod_data_source_block Fe3NPh
_cod_original_cell_volume 13005.6(18)
_cod_database_code 4120319

loop_
_symmetry_equiv_pos_as_xyz
'x, y, z'
'-x, y, -z+1/2'
'x+1/2, y+1/2, z'
'-x+1/2, y+1/2, -z+1/2'
'-x, -y, -z'
'x, -y, z-1/2'
'-x+1/2, -y+1/2, -z'
'x+1/2, -y+1/2, z-1/2'

loop_
_atom_site_label
_atom_site_type_symbol
_atom_site_fract_x
_atom_site_fract_y
_atom_site_fract_z
_atom_site_U_iso_or_equiv
_atom_site_adp_type
_atom_site_occupancy
_atom_site_symmetry_multiplicity
_atom_site_calc_flag
_atom_site_refinement_flags
_atom_site_disorder_assembly
_atom_site_disorder_group
C1 C 0.2332(2) 0.5096(2) 0.0057(3) 0.0269(14) Uani 1 1 d . . .
H1A H 0.2179 0.5424 0.0156 0.032 Uiso 1 1 calc R . .
H1B H 0.2487 0.5188 -0.0327 0.032 Uiso 1 1 calc R . .
C2 C 0.2704(2) 0.4923(2) 0.0832(3) 0.0251(13) Uani 1 1 d . . .
H2 H 0.2955 0.5199 0.0974 0.030 Uiso 1 1 calc R . .
C3 C 0.2919(2) 0.4391(2) 0.0709(4) 0.0275(14) Uani 1 1 d . . .
H3A H 0.3103 0.4452 0.0358 0.033 Uiso 1 1 calc R . .
H3B H 0.3134 0.4265 0.1222 0.033 Uiso 1 1 calc R . .
C4 C 0.2560(2) 0.3955(2) 0.0351(3) 0.0249(13) Uani 1 1 d . . .
H4 H 0.2727 0.3652 0.0202 0.030 Uiso 1 1 calc R . .
C5 C 0.2196(2) 0.4156(2) -0.0410(3) 0.0248(13) Uani 1 1 d . . .
H5A H 0.2346 0.4211 -0.0811 0.030 Uiso 1 1 calc R . .
H5B H 0.1955 0.3877 -0.0611 0.030 Uiso 1 1 calc R . .
C6 C 0.1961(2) 0.4677(2) -0.0309(3) 0.0222(12) Uani 1 1 d . . .
H6 H 0.1771 0.4806 -0.0845 0.027 Uiso 1 1 calc R . .
C7 C 0.11848(19) 0.4809(2) -0.0206(3) 0.0200(12) Uani 1 1 d . . .
C8 C 0.0913(2) 0.4650(2) -0.0955(3) 0.0248(13) Uani 1 1 d . . .
H8 H 0.1041 0.4423 -0.1252 0.030 Uiso 1 1 calc R . .
C9 C 0.0453(2) 0.4818(2) -0.1279(3) 0.0250(13) Uani 1 1 d . . .
H9 H 0.0268 0.4709 -0.1794 0.030 Uiso 1 1 calc R . .
C10 C 0.0268(2) 0.5149(2) -0.0839(3) 0.0228(13) Uani 1 1 d . . .
H10 H -0.0046 0.5260 -0.1054 0.027 Uiso 1 1 calc R . .
C11 C 0.05336(19) 0.5316(2) -0.0095(3) 0.0219(13) Uani 1 1 d . . .
H11 H 0.0399 0.5541 0.0195 0.026 Uiso 1 1 calc R . .
C12 C 0.1004(2) 0.5159(2) 0.0244(3) 0.0195(12) Uani 1 1 d . . .
C13 C 0.2776(2) 0.5161(2) 0.2207(4) 0.0284(14) Uani 1 1 d . . .
C14 C 0.2852(2) 0.5710(2) 0.2209(4) 0.0309(15) Uani 1 1 d . . .
H14 H 0.2747 0.5900 0.1725 0.037 Uiso 1 1 calc R . .
C15 C 0.3074(2) 0.5984(3) 0.2889(4) 0.0379(17) Uani 1 1 d . . .
H15 H 0.3128 0.6357 0.2876 0.045 Uiso 1 1 calc R . .
C16 C 0.3218(2) 0.5709(3) 0.3590(4) 0.0424(18) Uani 1 1 d . . .
H16 H 0.3363 0.5899 0.4066 0.051 Uiso 1 1 calc R . .
C17 C 0.3156(2) 0.5155(3) 0.3621(4) 0.0339(15) Uani 1 1 d . . .
H17 H 0.3255 0.4973 0.4112 0.041 Uiso 1 1 calc R . .
C18 C 0.2945(2) 0.4871(2) 0.2916(4) 0.0253(13) Uani 1 1 d . . .
C19 C 0.2336(2) 0.3162(2) 0.0948(3) 0.0238(13) Uani 1 1 d . . .
C20 C 0.2745(2) 0.2867(3) 0.1100(3) 0.0308(15) Uani 1 1 d . . .
H20 H 0.3026 0.3047 0.1147 0.037 Uiso 1 1 calc R . .
C21 C 0.2747(2) 0.2318(2) 0.1183(4) 0.0340(16) Uani 1 1 d . . .
H21 H 0.3026 0.2120 0.1278 0.041 Uiso 1 1 calc R . .
C22 C 0.2337(3) 0.2063(3) 0.1124(4) 0.0391(17) Uani 1 1 d . . .
H22 H 0.2338 0.1688 0.1208 0.047 Uiso 1 1 calc R . .
C23 C 0.1924(3) 0.2342(2) 0.0946(4) 0.0369(17) Uani 1 1 d . . .
H23 H 0.1646 0.2155 0.0901 0.044 Uiso 1 1 calc R . .
C24 C 0.1913(2) 0.2900(2) 0.0831(3) 0.0288(14) Uani 1 1 d . . .
C25 C 0.0672(2) 0.5779(2) 0.1825(3) 0.0255(13) Uani 1 1 d . . .
H25A H 0.0620 0.5411 0.1966 0.038 Uiso 1 1 calc R . .
H25B H 0.0413 0.5890 0.1360 0.038 Uiso 1 1 calc R . .
H25C H 0.0692 0.6018 0.2266 0.038 Uiso 1 1 calc R . .
C26 C 0.1705(2) 0.5682(2) 0.2556(3) 0.0288(14) Uani 1 1 d . . .
H26A H 0.1684 0.5940 0.2951 0.043 Uiso 1 1 calc R . .
H26B H 0.2006 0.5720 0.2480 0.043 Uiso 1 1 calc R . .
H26C H 0.1675 0.5319 0.2736 0.043 Uiso 1 1 calc R . .
C27 C 0.1295(2) 0.6508(2) 0.1231(4) 0.0261(13) Uani 1 1 d . . .
C28 C 0.0930(3) 0.6618(3) 0.0430(4) 0.0442(19) Uani 1 1 d . . .
H28A H 0.0620 0.6571 0.0466 0.066 Uiso 1 1 calc R . .
H28B H 0.0971 0.6368 0.0041 0.066 Uiso 1 1 calc R . .
H28C H 0.0963 0.6986 0.0269 0.066 Uiso 1 1 calc R . .
C29 C 0.1257(3) 0.6924(3) 0.1826(4) 0.048(2) Uani 1 1 d . . .
H29A H 0.1298 0.7283 0.1640 0.071 Uiso 1 1 calc R . .
H29B H 0.1497 0.6858 0.2336 0.071 Uiso 1 1 calc R . .
H29C H 0.0950 0.6899 0.1883 0.071 Uiso 1 1 calc R . .
C30 C 0.1773(3) 0.6559(3) 0.1146(5) 0.054(2) Uani 1 1 d . . .
H30A H 0.1809 0.6282 0.0786 0.081 Uiso 1 1 calc R . .
H30B H 0.2014 0.6514 0.1662 0.081 Uiso 1 1 calc R . .
H30C H 0.1803 0.6912 0.0934 0.081 Uiso 1 1 calc R . .
C31 C 0.3170(3) 0.3933(3) 0.4574(4) 0.049(2) Uani 1 1 d . . .
H31A H 0.2852 0.4011 0.4551 0.074 Uiso 1 1 calc R . .
H31B H 0.3372 0.4233 0.4819 0.074 Uiso 1 1 calc R . .
H31C H 0.3280 0.3609 0.4887 0.074 Uiso 1 1 calc R . .
C32 C 0.2858(2) 0.3188(3) 0.3175(4) 0.0377(16) Uani 1 1 d . . .
H32A H 0.3024 0.2888 0.3497 0.057 Uiso 1 1 calc R . .
H32B H 0.2837 0.3132 0.2626 0.057 Uiso 1 1 calc R . .
H32C H 0.2545 0.3212 0.3206 0.057 Uiso 1 1 calc R . .
C33 C 0.3801(2) 0.3750(3) 0.3596(4) 0.0435(18) Uani 1 1 d . . .
C34 C 0.4050(3) 0.4298(3) 0.3760(6) 0.070(3) Uani 1 1 d . . .
H34A H 0.4073 0.4421 0.4288 0.106 Uiso 1 1 calc R . .
H34B H 0.3872 0.4558 0.3368 0.106 Uiso 1 1 calc R . .
H34C H 0.4362 0.4262 0.3729 0.106 Uiso 1 1 calc R . .
C35 C 0.4065(3) 0.3364(3) 0.4261(5) 0.059(2) Uani 1 1 d . . .
H35A H 0.4376 0.3299 0.4238 0.088 Uiso 1 1 calc R . .
H35B H 0.3896 0.3025 0.4197 0.088 Uiso 1 1 calc R . .
H35C H 0.4092 0.3522 0.4771 0.088 Uiso 1 1 calc R . .
C36 C 0.3819(3) 0.3522(3) 0.2807(4) 0.0491(19) Uani 1 1 d . . .
H36A H 0.3648 0.3760 0.2375 0.074 Uiso 1 1 calc R . .
H36B H 0.3677 0.3166 0.2719 0.074 Uiso 1 1 calc R . .
H36C H 0.4142 0.3497 0.2830 0.074 Uiso 1 1 calc R . .
C37 C 0.0573(2) 0.3591(3) 0.0279(4) 0.0386(17) Uani 1 1 d . . .
H37A H 0.0247 0.3516 -0.0021 0.058 Uiso 1 1 calc R . .
H37B H 0.0679 0.3895 0.0043 0.058 Uiso 1 1 calc R . .
H37C H 0.0604 0.3676 0.0825 0.058 Uiso 1 1 calc R . .
C38 C 0.0794(3) 0.2473(3) 0.0906(5) 0.055(2) Uani 1 1 d . . .
H38A H 0.0929 0.2579 0.1459 0.083 Uiso 1 1 calc R . .
H38B H 0.0924 0.2128 0.0827 0.083 Uiso 1 1 calc R . .
H38C H 0.0457 0.2440 0.0765 0.083 Uiso 1 1 calc R . .
C39 C 0.0752(2) 0.2738(3) -0.0796(4) 0.0406(17) Uani 1 1 d . . .
C40 C 0.0784(3) 0.3187(3) -0.1346(4) 0.052(2) Uani 1 1 d . . .
H40A H 0.0692 0.3051 -0.1887 0.078 Uiso 1 1 calc R . .
H40B H 0.1103 0.3319 -0.1186 0.078 Uiso 1 1 calc R . .
H40C H 0.0576 0.3479 -0.1319 0.078 Uiso 1 1 calc R . .
C41 C 0.0252(3) 0.2543(3) -0.1059(5) 0.061(2) Uani 1 1 d . . .
H41A H 0.0047 0.2844 -0.1061 0.091 Uiso 1 1 calc R . .
H41B H 0.0221 0.2267 -0.0694 0.091 Uiso 1 1 calc R . .
H41C H 0.0168 0.2392 -0.1590 0.091 Uiso 1 1 calc R . .
C42 C 0.1064(3) 0.2272(3) -0.0861(5) 0.054(2) Uani 1 1 d . . .
H42A H 0.0970 0.2150 -0.1409 0.081 Uiso 1 1 calc R . .
H42B H 0.1034 0.1977 -0.0524 0.081 Uiso 1 1 calc R . .
H42C H 0.1388 0.2391 -0.0691 0.081 Uiso 1 1 calc R . .
C43 C 0.1534(2) 0.4183(2) 0.2364(3) 0.0234(13) Uani 1 1 d . . .
C44 C 0.1062(2) 0.4296(2) 0.2128(4) 0.0287(14) Uani 1 1 d . . .
H44 H 0.0904 0.4415 0.1606 0.034 Uiso 1 1 calc R . .
C45 C 0.0817(2) 0.4237(3) 0.2646(4) 0.0337(15) Uani 1 1 d . . .
H45 H 0.0495 0.4313 0.2476 0.040 Uiso 1 1 calc R . .
C46 C 0.1046(2) 0.4065(2) 0.3416(4) 0.0339(16) Uani 1 1 d . . .
H46 H 0.0880 0.4021 0.3772 0.041 Uiso 1 1 calc R . .
C47 C 0.1514(2) 0.3960(2) 0.3654(3) 0.0327(15) Uani 1 1 d . . .
H47 H 0.1671 0.3845 0.4179 0.039 Uiso 1 1 calc R . .
C48 C 0.1762(2) 0.4019(2) 0.3140(3) 0.0290(14) Uani 1 1 d . . .
H48 H 0.2086 0.3949 0.3315 0.035 Uiso 1 1 calc R . .
N1 N 0.16434(15) 0.46164(18) 0.0167(3) 0.0204(10) Uani 1 1 d . . .
N2 N 0.25213(16) 0.48781(18) 0.1504(3) 0.0230(11) Uani 1 1 d . . .
N3 N 0.23345(16) 0.37334(18) 0.0903(3) 0.0220(11) Uani 1 1 d . . .
N4 N 0.13008(16) 0.53227(18) 0.0974(3) 0.0199(10) Uani 1 1 d . . .
N5 N 0.28851(17) 0.43109(19) 0.2881(3) 0.0257(11) Uani 1 1 d . . .
N6 N 0.15077(18) 0.32089(19) 0.0615(3) 0.0278(12) Uani 1 1 d . . .
N7 N 0.17768(16) 0.42347(18) 0.1829(3) 0.0219(11) Uani 1 1 d . . .
Si1 Si 0.12286(6) 0.58104(6) 0.16025(9) 0.0215(4) Uani 1 1 d . . .
Si2 Si 0.31809(6) 0.38268(7) 0.35510(10) 0.0316(4) Uani 1 1 d . . .
Si3 Si 0.09307(6) 0.29924(7) 0.02638(11) 0.0320(4) Uani 1 1 d . . .
Fe1 Fe 0.18456(3) 0.48828(3) 0.12923(5) 0.0201(2) Uani 1 1 d . . .
Fe2 Fe 0.24185(3) 0.41325(3) 0.18968(5) 0.0213(2) Uani 1 1 d . . .
Fe3 Fe 0.16668(3) 0.39499(3) 0.07786(5) 0.0204(2) Uani 1 1 d . . .
C1S C 0.5332(6) 0.7688(8) 0.3189(12) 0.081(3) Uani 0.50 1 d PDU A -1
H1SA H 0.5225 0.7362 0.3375 0.121 Uiso 0.50 1 calc PR A -1
H1SB H 0.5106 0.7794 0.2681 0.121 Uiso 0.50 1 calc PR A -1
H1SC H 0.5362 0.7976 0.3573 0.121 Uiso 0.50 1 calc PR A -1
C2S C 0.5793(6) 0.7587(8) 0.3095(11) 0.081(3) Uani 0.50 1 d PD A -1
H2SA H 0.5722 0.7327 0.2657 0.097 Uiso 0.50 1 calc PR A -1
H2SB H 0.5864 0.7927 0.2878 0.097 Uiso 0.50 1 calc PR A -1
C3S C 0.6221(6) 0.7420(8) 0.3615(11) 0.081(3) Uani 0.50 1 d PD A -1
H3SA H 0.6164 0.7071 0.3826 0.097 Uiso 0.50 1 calc PR A -1
H3SB H 0.6303 0.7673 0.4062 0.097 Uiso 0.50 1 calc PR A -1
C4S C 0.6649(6) 0.7350(8) 0.3409(11) 0.081(3) Uani 0.50 1 d PD A -1
H4SA H 0.6584 0.7062 0.3010 0.097 Uiso 0.50 1 calc PR A -1
H4SB H 0.6689 0.7683 0.3142 0.097 Uiso 0.50 1 calc PR A -1
C5S C 0.7083(6) 0.7233(7) 0.3978(10) 0.081(3) Uani 0.50 1 d PD A -1
H5SA H 0.7311 0.7241 0.3699 0.097 Uiso 0.50 1 calc PR A -1
H5SB H 0.7066 0.6857 0.4137 0.097 Uiso 0.50 1 calc PR A -1
C6S C 0.7293(6) 0.7539(8) 0.4716(11) 0.081(3) Uani 0.50 1 d PD A -1
H6SA H 0.7372 0.7900 0.4590 0.121 Uiso 0.50 1 calc PR A -1
H6SB H 0.7574 0.7357 0.5048 0.121 Uiso 0.50 1 calc PR A -1
H6SC H 0.7071 0.7564 0.4999 0.121 Uiso 0.50 1 calc PR A -1
C7S C 0.5929(9) 0.5491(11) 0.3126(17) 0.139(5) Uani 0.50 1 d PDU B -2
H7SA H 0.6248 0.5440 0.3132 0.209 Uiso 0.50 1 d PR B -2
H7SB H 0.5912 0.5817 0.3415 0.209 Uiso 0.50 1 d PR B -2
H7SC H 0.5719 0.5522 0.2581 0.209 Uiso 0.50 1 d PR B -2
C8S C 0.5818(9) 0.5013(11) 0.3522(17) 0.139(5) Uani 0.50 1 d PD B -2
H8SA H 0.6037 0.5106 0.4050 0.167 Uiso 0.50 1 d PR B -2
H8SB H 0.5526 0.5184 0.3516 0.167 Uiso 0.50 1 d PR B -2
C9S C 0.5691(9) 0.4553(11) 0.3831(16) 0.139(5) Uani 0.50 1 d PD B -2
H9SA H 0.5971 0.4326 0.3942 0.167 Uiso 0.50 1 d PR B -2
H9SB H 0.5454 0.4393 0.3366 0.167 Uiso 0.50 1 d PR B -2
C10S C 0.5519(9) 0.4380(11) 0.4421(16) 0.139(5) Uani 0.50 1 d PD B -2
H10A H 0.5672 0.4685 0.4758 0.167 Uiso 0.50 1 d PR B -2
H10B H 0.5194 0.4498 0.4172 0.167 Uiso 0.50 1 d PR B -2
C11S C 0.5461(10) 0.4103(11) 0.5031(16) 0.139(5) Uani 0.50 1 d PD B -2
H11A H 0.5731 0.3860 0.5141 0.167 Uiso 0.50 1 d PR B -2
H11B H 0.5189 0.3884 0.4734 0.167 Uiso 0.50 1 d PR B -2
C12S C 0.5401(9) 0.4143(11) 0.5818(15) 0.139(5) Uani 0.50 1 d PD B -2
H12A H 0.5672 0.4327 0.6178 0.209 Uiso 0.50 1 d PR B -2
H12B H 0.5373 0.3789 0.6030 0.209 Uiso 0.50 1 d PR B -2
H12C H 0.5121 0.4352 0.5763 0.209 Uiso 0.50 1 d PR B -2

loop_
_atom_site_aniso_label
_atom_site_aniso_U_11
_atom_site_aniso_U_22
_atom_site_aniso_U_33
_atom_site_aniso_U_23
_atom_site_aniso_U_13
_atom_site_aniso_U_12
C1 0.029(3) 0.028(3) 0.026(3) 0.002(3) 0.013(3) -0.003(3)
C2 0.025(3) 0.027(3) 0.025(3) 0.001(3) 0.010(3) -0.007(3)
C3 0.025(3) 0.029(3) 0.030(3) 0.003(3) 0.011(3) 0.004(3)
C4 0.029(3) 0.025(3) 0.023(3) 0.002(3) 0.011(3) 0.007(3)
C5 0.031(3) 0.030(3) 0.015(3) 0.000(2) 0.010(3) 0.004(3)
C6 0.027(3) 0.024(3) 0.018(3) 0.006(2) 0.011(3) 0.002(3)
C7 0.024(3) 0.017(3) 0.018(3) 0.005(2) 0.006(2) 0.001(2)
C8 0.029(3) 0.030(3) 0.019(3) -0.003(3) 0.012(3) 0.000(3)
C9 0.026(3) 0.033(3) 0.017(3) -0.001(3) 0.008(3) -0.004(3)
C10 0.020(3) 0.024(3) 0.024(3) 0.009(3) 0.007(3) 0.002(2)
C11 0.025(3) 0.020(3) 0.024(3) -0.001(2) 0.013(3) -0.001(2)
C12 0.030(3) 0.016(3) 0.014(3) 0.002(2) 0.008(2) 0.000(2)
C13 0.028(3) 0.024(3) 0.034(4) -0.005(3) 0.012(3) -0.001(3)
C14 0.029(3) 0.026(3) 0.038(4) 0.002(3) 0.012(3) -0.001(3)
C15 0.041(4) 0.024(3) 0.051(5) -0.013(3) 0.019(4) -0.001(3)
C16 0.041(4) 0.042(4) 0.041(4) -0.023(4) 0.010(3) -0.004(3)
C17 0.035(4) 0.032(4) 0.030(4) -0.007(3) 0.005(3) 0.002(3)
C18 0.026(3) 0.023(3) 0.027(3) -0.001(3) 0.008(3) 0.004(3)
C19 0.034(3) 0.023(3) 0.015(3) 0.002(2) 0.010(3) 0.005(3)
C20 0.037(4) 0.032(4) 0.020(3) 0.002(3) 0.005(3) 0.009(3)
C21 0.049(4) 0.025(3) 0.026(4) -0.002(3) 0.011(3) 0.008(3)
C22 0.066(5) 0.023(3) 0.032(4) 0.005(3) 0.023(4) 0.009(3)
C23 0.059(5) 0.019(3) 0.044(4) 0.009(3) 0.033(4) 0.007(3)
C24 0.043(4) 0.023(3) 0.025(3) 0.001(3) 0.018(3) 0.006(3)
C25 0.030(3) 0.027(3) 0.022(3) -0.002(3) 0.011(3) -0.002(3)
C26 0.037(4) 0.033(3) 0.017(3) -0.005(3) 0.009(3) -0.002(3)
C27 0.032(3) 0.021(3) 0.028(3) -0.003(3) 0.012(3) 0.001(3)
C28 0.065(5) 0.022(3) 0.036(4) 0.007(3) 0.005(4) -0.002(3)
C29 0.083(6) 0.028(4) 0.036(4) -0.004(3) 0.026(4) -0.004(4)
C30 0.055(5) 0.034(4) 0.082(6) 0.018(4) 0.036(5) 0.001(4)
C31 0.073(6) 0.043(4) 0.027(4) 0.004(3) 0.010(4) 0.020(4)
C32 0.049(4) 0.032(4) 0.032(4) 0.009(3) 0.014(3) 0.014(3)
C33 0.038(4) 0.036(4) 0.047(5) -0.005(3) 0.001(3) 0.014(3)
C34 0.035(5) 0.056(5) 0.109(8) -0.015(5) 0.009(5) 0.004(4)
C35 0.048(5) 0.055(5) 0.055(5) -0.007(4) -0.008(4) 0.027(4)
C36 0.043(4) 0.055(5) 0.049(5) 0.002(4) 0.015(4) 0.013(4)
C37 0.037(4) 0.039(4) 0.048(4) -0.012(3) 0.024(3) -0.003(3)
C38 0.068(6) 0.050(5) 0.061(5) 0.002(4) 0.040(5) -0.013(4)
C39 0.042(4) 0.040(4) 0.046(4) -0.014(3) 0.023(3) -0.011(3)
C40 0.067(5) 0.056(5) 0.037(4) -0.013(4) 0.022(4) -0.010(4)
C41 0.054(5) 0.063(6) 0.068(6) -0.028(5) 0.024(4) -0.022(4)
C42 0.057(5) 0.053(5) 0.058(5) -0.030(4) 0.029(4) -0.012(4)
C43 0.039(4) 0.015(3) 0.019(3) 0.000(2) 0.014(3) 0.004(3)
C44 0.035(4) 0.031(3) 0.024(3) 0.005(3) 0.015(3) 0.002(3)
C45 0.040(4) 0.038(4) 0.026(4) 0.004(3) 0.016(3) 0.003(3)
C46 0.050(4) 0.033(4) 0.030(4) 0.002(3) 0.027(3) 0.002(3)
C47 0.055(4) 0.032(3) 0.014(3) 0.008(3) 0.015(3) 0.006(3)
C48 0.036(4) 0.029(3) 0.021(3) 0.000(3) 0.009(3) 0.005(3)
N1 0.021(2) 0.022(2) 0.019(2) 0.002(2) 0.007(2) 0.004(2)
N2 0.020(3) 0.021(3) 0.023(3) 0.002(2) 0.002(2) -0.002(2)
N3 0.028(3) 0.017(2) 0.023(3) 0.001(2) 0.012(2) 0.004(2)
N4 0.022(3) 0.022(2) 0.013(2) 0.0001(19) 0.002(2) 0.002(2)
N5 0.027(3) 0.025(3) 0.021(3) 0.002(2) 0.003(2) 0.006(2)
N6 0.038(3) 0.023(3) 0.026(3) 0.001(2) 0.016(2) 0.000(2)
N7 0.027(3) 0.020(2) 0.021(3) 0.001(2) 0.012(2) 0.003(2)
Si1 0.0263(9) 0.0219(8) 0.0172(8) -0.0029(7) 0.0085(7) -0.0014(7)
Si2 0.0393(11) 0.0297(10) 0.0210(9) -0.0003(7) 0.0038(8) 0.0115(8)
Si3 0.0379(10) 0.0275(9) 0.0382(11) -0.0057(8) 0.0228(9) -0.0082(8)
Fe1 0.0247(5) 0.0196(4) 0.0161(4) 0.0010(3) 0.0069(3) 0.0006(3)
Fe2 0.0255(5) 0.0201(4) 0.0180(4) 0.0007(3) 0.0068(4) 0.0025(3)
Fe3 0.0266(5) 0.0188(4) 0.0173(4) 0.0004(3) 0.0095(4) 0.0012(3)
C1S 0.105(6) 0.070(5) 0.100(6) 0.007(4) 0.077(5) 0.004(4)
C2S 0.105(6) 0.070(5) 0.100(6) 0.007(4) 0.077(5) 0.004(4)
C3S 0.105(6) 0.070(5) 0.100(6) 0.007(4) 0.077(5) 0.004(4)
C4S 0.105(6) 0.070(5) 0.100(6) 0.007(4) 0.077(5) 0.004(4)
C5S 0.105(6) 0.070(5) 0.100(6) 0.007(4) 0.077(5) 0.004(4)
C6S 0.105(6) 0.070(5) 0.100(6) 0.007(4) 0.077(5) 0.004(4)
C7S 0.090(6) 0.140(8) 0.174(9) -0.027(7) 0.027(6) 0.023(6)
C8S 0.090(6) 0.140(8) 0.174(9) -0.027(7) 0.027(6) 0.023(6)
C9S 0.090(6) 0.140(8) 0.174(9) -0.027(7) 0.027(6) 0.023(6)
C10S 0.090(6) 0.140(8) 0.174(9) -0.027(7) 0.027(6) 0.023(6)
C11S 0.090(6) 0.140(8) 0.174(9) -0.027(7) 0.027(6) 0.023(6)
C12S 0.090(6) 0.140(8) 0.174(9) -0.027(7) 0.027(6) 0.023(6)

loop_
_atom_type_symbol
_atom_type_description
_atom_type_scat_dispersion_real
_atom_type_scat_dispersion_imag
_atom_type_scat_source
C C 0.0033 0.0016 'International Tables Vol C Tables 4.2.6.8 and 6.1.1.4'
H H 0.0000 0.0000 'International Tables Vol C Tables 4.2.6.8 and 6.1.1.4'
Fe Fe 0.3463 0.8444 'International Tables Vol C Tables 4.2.6.8 and 6.1.1.4'
N N 0.0061 0.0033 'International Tables Vol C Tables 4.2.6.8 and 6.1.1.4'
Si Si 0.0817 0.0704 'International Tables Vol C Tables 4.2.6.8 and 6.1.1.4'

loop_
_geom_angle_atom_site_label_1
_geom_angle_atom_site_label_2
_geom_angle_atom_site_label_3
_geom_angle
C6 C1 C2 114.6(5)
N2 C2 C3 110.3(5)
N2 C2 C1 113.1(5)
C3 C2 C1 109.5(5)
C4 C3 C2 113.5(5)
N3 C4 C3 114.2(5)
N3 C4 C5 111.0(5)
C3 C4 C5 110.2(5)
C6 C5 C4 113.7(5)
N1 C6 C1 110.7(5)
N1 C6 C5 113.7(4)
C1 C6 C5 109.1(5)
C8 C7 N1 122.4(5)
C8 C7 C12 120.8(5)
N1 C7 C12 116.8(5)
C7 C8 C9 120.7(5)
C10 C9 C8 119.2(5)
C11 C10 C9 121.1(5)
C10 C11 C12 121.0(5)
N4 C12 C11 124.9(5)
N4 C12 C7 117.9(5)
C11 C12 C7 117.2(5)
C14 C13 C18 119.7(6)
C14 C13 N2 122.0(6)
C18 C13 N2 118.3(5)
C15 C14 C13 121.8(6)
C14 C15 C16 118.9(6)
C15 C16 C17 121.7(6)
C16 C17 C18 119.2(6)
C13 C18 C17 118.5(5)
C13 C18 N5 117.9(5)
C17 C18 N5 123.6(6)
C20 C19 C24 120.3(6)
C20 C19 N3 121.5(5)
C24 C19 N3 118.2(5)
C21 C20 C19 121.2(6)
C20 C21 C22 118.6(6)
C21 C22 C23 121.5(6)
C22 C23 C24 120.6(6)
N6 C24 C19 118.2(5)
N6 C24 C23 124.3(6)
C19 C24 C23 117.6(6)
C28 C27 C29 109.7(5)
C28 C27 C30 108.1(6)
C29 C27 C30 108.6(6)
C28 C27 Si1 111.5(4)
C29 C27 Si1 109.5(4)
C30 C27 Si1 109.3(4)
C35 C33 C34 108.1(6)
C35 C33 C36 108.3(6)
C34 C33 C36 109.5(7)
C35 C33 Si2 110.8(6)
C34 C33 Si2 110.0(5)
C36 C33 Si2 110.2(5)
C41 C39 C40 108.1(7)
C41 C39 C42 108.6(6)
C40 C39 C42 109.4(6)
C41 C39 Si3 109.7(5)
C40 C39 Si3 110.3(5)
C42 C39 Si3 110.7(5)
C44 C43 C48 118.8(5)
C44 C43 N7 120.4(5)
C48 C43 N7 120.9(5)
C45 C44 C43 120.9(6)
C44 C45 C46 119.9(6)
C47 C46 C45 119.3(6)
C46 C47 C48 121.1(6)
C47 C48 C43 119.9(6)
C7 N1 C6 115.0(4)
C7 N1 Fe3 113.1(3)
C6 N1 Fe3 119.4(3)
C7 N1 Fe1 106.3(3)
C6 N1 Fe1 120.0(4)
Fe3 N1 Fe1 77.14(16)
C13 N2 C2 116.0(4)
C13 N2 Fe1 113.1(4)
C2 N2 Fe1 119.7(3)
C13 N2 Fe2 104.1(4)
C2 N2 Fe2 119.2(4)
Fe1 N2 Fe2 78.45(17)
C19 N3 C4 114.5(4)
C19 N3 Fe2 116.8(4)
C4 N3 Fe2 117.7(4)
C19 N3 Fe3 104.6(4)
C4 N3 Fe3 119.7(3)
Fe2 N3 Fe3 77.73(16)
C12 N4 Si1 130.1(4)
C12 N4 Fe1 109.8(3)
Si1 N4 Fe1 120.0(2)
C18 N5 Si2 129.2(4)
C18 N5 Fe2 108.5(4)
Si2 N5 Fe2 122.2(3)
C24 N6 Si3 128.5(4)
C24 N6 Fe3 109.6(4)
Si3 N6 Fe3 121.9(3)
C43 N7 Fe1 126.2(4)
C43 N7 Fe3 132.6(4)
Fe1 N7 Fe3 80.34(18)
C43 N7 Fe2 134.4(4)
Fe1 N7 Fe2 82.16(18)
Fe3 N7 Fe2 81.54(18)
N4 Si1 C26 104.4(3)
N4 Si1 C25 115.8(2)
C26 Si1 C25 106.2(3)
N4 Si1 C27 111.3(2)
C26 Si1 C27 109.8(3)
C25 Si1 C27 109.0(3)
N5 Si2 C31 114.1(3)
N5 Si2 C32 104.7(3)
C31 Si2 C32 107.0(3)
N5 Si2 C33 112.6(3)
C31 Si2 C33 108.9(3)
C32 Si2 C33 109.2(3)
N6 Si3 C37 105.9(3)
N6 Si3 C38 113.5(3)
C37 Si3 C38 107.0(3)
N6 Si3 C39 112.3(3)
C37 Si3 C39 108.2(3)
C38 Si3 C39 109.7(3)
N4 Fe1 N7 113.6(2)
N4 Fe1 N2 144.2(2)
N7 Fe1 N2 100.49(19)
N4 Fe1 N1 87.01(18)
N7 Fe1 N1 100.23(19)
N2 Fe1 N1 97.94(19)
N4 Fe1 Fe3 111.38(14)
N7 Fe1 Fe3 49.98(14)
N2 Fe1 Fe3 98.65(14)
N1 Fe1 Fe3 50.75(13)
N4 Fe1 Fe2 162.57(14)
N7 Fe1 Fe2 49.06(14)
N2 Fe1 Fe2 52.22(13)
N1 Fe1 Fe2 96.91(13)
Fe3 Fe1 Fe2 60.34(3)
N5 Fe2 N7 116.7(2)
N5 Fe2 N3 141.2(2)
N7 Fe2 N3 100.83(19)
N5 Fe2 N2 87.44(19)
N7 Fe2 N2 97.34(19)
N3 Fe2 N2 97.61(19)
N5 Fe2 Fe3 165.88(15)
N7 Fe2 Fe3 49.23(14)
N3 Fe2 Fe3 52.21(14)
N2 Fe2 Fe3 95.30(13)
N5 Fe2 Fe1 114.52(14)
N7 Fe2 Fe1 48.77(13)
N3 Fe2 Fe1 97.03(13)
N2 Fe2 Fe1 49.33(13)
Fe3 Fe2 Fe1 58.91(3)
N6 Fe3 N7 117.2(2)
N6 Fe3 N1 140.1(2)
N7 Fe3 N1 101.30(19)
N6 Fe3 N3 87.3(2)
N7 Fe3 N3 98.71(19)
N1 Fe3 N3 97.45(18)
N6 Fe3 Fe1 166.58(15)
N7 Fe3 Fe1 49.68(14)
N1 Fe3 Fe1 52.11(13)
N3 Fe3 Fe1 96.90(13)
N6 Fe3 Fe2 114.33(16)
N7 Fe3 Fe2 49.23(14)
N1 Fe3 Fe2 98.26(14)
N3 Fe3 Fe2 50.06(13)
Fe1 Fe3 Fe2 60.75(3)
C3S C2S C1S 133.1(16)
C2S C3S C4S 125.1(16)
C5S C4S C3S 122.5(16)
C4S C5S C6S 124.3(15)
C9S C8S C7S 175(3)
C8S C9S C10S 142(3)
C11S C10S C9S 162(3)
C10S C11S C12S 146(3)

loop_
_geom_bond_atom_site_label_1
_geom_bond_atom_site_label_2
_geom_bond_distance
C1 C6 1.523(8)
C1 C2 1.538(8)
C2 N2 1.501(7)
C2 C3 1.532(8)
C3 C4 1.530(8)
C4 N3 1.495(7)
C4 C5 1.533(8)
C5 C6 1.527(8)
C6 N1 1.507(7)
C7 C8 1.386(8)
C7 N1 1.421(7)
C7 C12 1.425(8)
C8 C9 1.396(8)
C9 C10 1.391(8)
C10 C11 1.379(8)
C11 C12 1.419(8)
C12 N4 1.386(7)
C13 C14 1.393(8)
C13 C18 1.408(8)
C13 N2 1.432(7)
C14 C15 1.368(9)
C15 C16 1.376(10)
C16 C17 1.402(9)
C17 C18 1.409(8)
C18 N5 1.411(7)
C19 C20 1.400(8)
C19 C24 1.402(8)
C19 N3 1.432(7)
C20 C21 1.380(9)
C21 C22 1.381(10)
C22 C23 1.382(9)
C23 C24 1.411(8)
C24 N6 1.399(8)
C25 Si1 1.881(6)
C26 Si1 1.870(6)
C27 C28 1.525(9)
C27 C29 1.527(8)
C27 C30 1.527(9)
C27 Si1 1.905(6)
C31 Si2 1.876(7)
C32 Si2 1.880(7)
C33 C35 1.539(10)
C33 C34 1.547(11)
C33 C36 1.550(10)
C33 Si2 1.883(7)
C37 Si3 1.860(7)
C38 Si3 1.880(7)
C39 C41 1.522(10)
C39 C40 1.523(10)
C39 C42 1.537(10)
C39 Si3 1.911(7)
C43 C44 1.394(8)
C43 C48 1.398(8)
C43 N7 1.408(7)
C44 C45 1.387(8)
C45 C46 1.396(9)
C46 C47 1.377(9)
C47 C48 1.390(8)
N1 Fe3 1.987(5)
N1 Fe1 2.025(5)
N2 Fe1 1.973(5)
N2 Fe2 2.056(5)
N3 Fe2 1.992(5)
N3 Fe3 2.053(5)
N4 Si1 1.729(5)
N4 Fe1 1.918(5)
N5 Si2 1.735(5)
N5 Fe2 1.919(5)
N6 Si3 1.749(5)
N6 Fe3 1.914(5)
N7 Fe1 1.935(5)
N7 Fe3 1.944(5)
N7 Fe2 1.944(5)
Fe1 Fe3 2.5020(11)
Fe1 Fe2 2.5491(11)
Fe2 Fe3 2.5387(12)
C1S C2S 1.500(17)
C2S C3S 1.395(19)
C3S C4S 1.49(2)
C4S C5S 1.409(19)
C5S C6S 1.482(18)
C7S C8S 1.489(19)
C8S C9S 1.390(19)
C9S C10S 1.40(2)
C10S C11S 1.362(19)
C11S C12S 1.495(19)
